data_7226499
loop_
_publ_author_name
'Hu, Yue-Qiao'
'Li, Mu-Qing'
'Li, Teng'
'Wang, Yan-Yan'
'Zheng, Zhiping'
'Zheng, Yan-Zhen'

_publ_section_title
;
 An alkali-ion insertion approach to structurally transform metal--organic
 frameworks
;
_journal_issue 40
_journal_name_full CrystEngComm
_journal_page_first 7680
_journal_paper_doi 10.1039/C6CE00540C
_journal_volume 18
_journal_year 2016
_chemical_formula_sum 'C24 H32 N10 O34 Pr2'
_chemical_formula_weight 1286.42
_chemical_name_common 1
_chemical_name_systematic
; 
 ? 
;
_space_group_IT_number 2
_symmetry_cell_setting triclinic
_symmetry_space_group_name_Hall '-P 1'
_symmetry_space_group_name_H-M 'P -1'
_atom_sites_solution_hydrogens geom
_atom_sites_solution_primary direct
_atom_sites_solution_secondary difmap
_audit_creation_method SHELXL-97
_audit_update_record
;
2015-08-20 deposited with the CCDC.
2016-09-08 downloaded from the CCDC.
;
_cell_angle_alpha 70.3200(10)
_cell_angle_beta 70.0300(10)
_cell_angle_gamma 86.3370(10)
_cell_formula_units_Z 2
_cell_length_a 11.1960(7)
_cell_length_b 13.4174(9)
_cell_length_c 16.1522(10)
_cell_measurement_temperature 150(2)
_cell_volume 2143.7(2)
_computing_cell_refinement 'Bruker SMART'
_computing_data_collection 'Bruker SMART'
_computing_data_reduction 'Bruker SAINT'
_computing_molecular_graphics 'Bruker SHELXTL'
_computing_publication_material 'Bruker SHELXTL'
_computing_structure_refinement 'SHELXL-97 (Sheldrick, 1997)'
_computing_structure_solution 'SHELXS-97 (Sheldrick, 1990)'
_diffrn_ambient_temperature 150(2)
_diffrn_measured_fraction_theta_full 0.986
_diffrn_measured_fraction_theta_max 0.986
_diffrn_measurement_device_type 'CCD area detector'
_diffrn_measurement_method 'phi and omega scans'
_diffrn_radiation_monochromator graphite
_diffrn_radiation_source 'fine-focus sealed tube'
_diffrn_radiation_type MoK\a
_diffrn_radiation_wavelength 0.71073
_diffrn_reflns_av_R_equivalents 0.0095
_diffrn_reflns_av_sigmaI/netI 0.0137
_diffrn_reflns_limit_h_max 13
_diffrn_reflns_limit_h_min -13
_diffrn_reflns_limit_k_max 13
_diffrn_reflns_limit_k_min -16
_diffrn_reflns_limit_l_max 19
_diffrn_reflns_limit_l_min -19
_diffrn_reflns_number 15491
_diffrn_reflns_theta_full 26.00
_diffrn_reflns_theta_max 26.00
_diffrn_reflns_theta_min 1.42
_exptl_absorpt_coefficient_mu 2.369
_exptl_absorpt_correction_T_max 0.899
_exptl_absorpt_correction_T_min 0.728
_exptl_absorpt_correction_type multi-scan
_exptl_crystal_colour yellow
_exptl_crystal_density_diffrn 1.993
_exptl_crystal_density_method 'not measured'
_exptl_crystal_description block
_exptl_crystal_F_000 1272
_exptl_crystal_size_max 0.138
_exptl_crystal_size_mid 0.120
_exptl_crystal_size_min 0.045
_refine_diff_density_max 0.927
_refine_diff_density_min -0.937
_refine_diff_density_rms 0.076
_refine_ls_extinction_method none
_refine_ls_goodness_of_fit_ref 1.040
_refine_ls_hydrogen_treatment mixed
_refine_ls_matrix_type full
_refine_ls_number_parameters 631
_refine_ls_number_reflns 8300
_refine_ls_number_restraints 0
_refine_ls_restrained_S_all 1.040
_refine_ls_R_factor_all 0.0228
_refine_ls_R_factor_gt 0.0190
_refine_ls_shift/su_max 0.002
_refine_ls_shift/su_mean 0.000
_refine_ls_structure_factor_coef Fsqd
_refine_ls_weighting_details 'calc w=1/[\s^2^(Fo^2^)+(0.0222P)^2^+3.2752P] where P=(Fo^2^+2Fc^2^)/3'
_refine_ls_weighting_scheme calc
_refine_ls_wR_factor_gt 0.0469
_refine_ls_wR_factor_ref 0.0500
_reflns_number_gt 7261
_reflns_number_total 8300
_reflns_threshold_expression >2sigma(I)
_cod_data_source_file c6ce00540c2.cif
_cod_data_source_block 1
_cod_depositor_comments
;
The following automatic conversions were performed:

'_symmetry_cell_setting' value 'Triclinic' changed to 'triclinic'
according to
/usr/data/users/saulius/crontab/automatic-downloads/rss-feeds/RSC/lib/dictionaries/cif_core.dic
dictionary named 'cif_core.dic' version 2.4.2 from 2011-04-26.

Automatic conversion script
Id: cif_fix_values 4268 2015-11-12 08:31:59Z antanas 

 Adding full bibliography for 7226499--7226505.cif.
;
_cod_original_sg_symbol_H-M P-1
_cod_database_code 7226499

loop_
_symmetry_equiv_pos_as_xyz
'x, y, z'
'-x, -y, -z'

loop_
_atom_site_label
_atom_site_type_symbol
_atom_site_fract_x
_atom_site_fract_y
_atom_site_fract_z
_atom_site_U_iso_or_equiv
_atom_site_adp_type
_atom_site_occupancy
_atom_site_symmetry_multiplicity
_atom_site_calc_flag
_atom_site_refinement_flags
Pr1 Pr 0.955188(10) 0.165063(9) 0.550184(7) 0.00653(4) Uani 1 1 d .
Pr2 Pr 0.548424(10) 0.335395(9) 0.443515(7) 0.00676(4) Uani 1 1 d .
O1 O 0.91040(15) -0.02397(12) 0.61693(11) 0.0123(3) Uani 1 1 d .
O2 O 0.88399(15) -0.18111(13) 0.60426(11) 0.0124(3) Uani 1 1 d .
O3 O 0.72924(14) 0.16701(12) 0.64237(10) 0.0113(3) Uani 1 1 d .
O4 O 0.59840(14) 0.18082(12) 0.56058(10) 0.0098(3) Uani 1 1 d .
O5 O 0.90076(14) 0.32510(12) 0.44223(10) 0.0096(3) Uani 1 1 d .
O6 O 0.77418(14) 0.33809(12) 0.35768(10) 0.0116(3) Uani 1 1 d .
O7 O 0.61592(15) 0.66882(13) 0.40929(11) 0.0133(3) Uani 1 1 d .
O8 O 0.58475(15) 0.52580(12) 0.37612(11) 0.0144(3) Uani 1 1 d .
O9 O 0.94866(15) 0.11624(13) 0.71798(11) 0.0135(3) Uani 1 1 d .
H9A H 0.9577 0.0502 0.7396 0.020 Uiso 1 1 d R
H9B H 1.0087 0.1507 0.7194 0.020 Uiso 1 1 d R
O10 O 1.16059(14) 0.08206(12) 0.56359(11) 0.0119(3) Uani 1 1 d .
H10B H 1.1733 0.0217 0.5409 0.018 Uiso 1 1 d R
H10C H 1.1555 0.0576 0.6292 0.018 Uiso 1 1 d R
O11 O 0.83346(15) 0.11403(12) 0.46491(11) 0.0120(3) Uani 1 1 d .
H11B H 0.8671 0.0500 0.4511 0.018 Uiso 1 1 d R
H11D H 0.7434 0.1001 0.5040 0.018 Uiso 1 1 d R
O12 O 1.11471(15) 0.31207(13) 0.52343(11) 0.0134(3) Uani 1 1 d .
O13 O 0.92377(15) 0.32636(13) 0.61137(11) 0.0134(3) Uani 1 1 d .
O14 O 1.07387(17) 0.44535(14) 0.57530(13) 0.0227(4) Uani 1 1 d .
O15 O 0.66424(15) 0.39442(13) 0.52930(11) 0.0139(3) Uani 1 1 d .
H15A H 0.6295 0.4598 0.5397 0.021 Uiso 1 1 d R
H15B H 0.7550 0.4075 0.4919 0.021 Uiso 1 1 d R
O16 O 0.57330(16) 0.36909(13) 0.27531(11) 0.0169(4) Uani 1 1 d .
H16D H 0.6579 0.3497 0.2429 0.025 Uiso 1 1 d R
H16C H 0.5362 0.4209 0.2399 0.025 Uiso 1 1 d R
O17 O 0.34984(15) 0.41862(13) 0.41472(12) 0.0177(4) Uani 1 1 d .
H17C H 0.2768 0.3673 0.4512 0.027 Uiso 1 1 d R
H17D H 0.3314 0.4731 0.3715 0.027 Uiso 1 1 d R
O18 O 0.59235(15) 0.16387(13) 0.39198(11) 0.0128(3) Uani 1 1 d .
O19 O 0.39610(15) 0.18814(13) 0.46314(11) 0.0138(3) Uani 1 1 d .
O20 O 0.44109(17) 0.05290(14) 0.41387(13) 0.0223(4) Uani 1 1 d .
O21 O 0.71601(18) 0.25031(15) 0.16614(12) 0.0274(4) Uani 1 1 d .
O22 O 0.84000(18) 0.20508(15) 0.05035(13) 0.0287(5) Uani 1 1 d .
O23 O 0.86262(19) 0.36346(15) 0.05284(13) 0.0275(4) Uani 1 1 d .
O24 O 0.02755(17) 0.09123(15) 0.17025(11) 0.0243(4) Uani 1 1 d .
O25 O 0.1040(2) 0.01842(15) 0.06244(13) 0.0298(5) Uani 1 1 d .
O26 O 0.15500(19) 0.18208(15) 0.03200(12) 0.0275(4) Uani 1 1 d .
O27 O 0.4832(3) 0.5264(3) 0.15689(16) 0.0963(15) Uani 1 1 d .
O28 O 0.6124(2) 0.47836(19) 0.04693(19) 0.0619(9) Uani 1 1 d .
O29 O 0.6311(2) 0.6365(2) 0.04250(17) 0.0431(6) Uani 1 1 d .
O30 O 0.20816(17) 0.77941(15) 0.16824(12) 0.0245(4) Uani 1 1 d .
O31 O 0.35525(19) 0.72607(15) 0.06872(14) 0.0337(5) Uani 1 1 d .
O32 O 0.35564(18) 0.89261(15) 0.05441(13) 0.0250(4) Uani 1 1 d .
N1 N 0.54163(19) -0.19824(16) 0.89941(13) 0.0165(4) Uani 1 1 d .
H1B H 0.4781 -0.2168 0.9530 0.020 Uiso 1 1 calc R
N2 N 0.31680(19) 0.08431(16) 0.89300(13) 0.0156(4) Uani 1 1 d .
H2B H 0.2550 0.0660 0.9475 0.019 Uiso 1 1 calc R
N3 N 1.18469(19) 0.44208(17) 0.10992(14) 0.0193(4) Uani 1 1 d .
H3A H 1.2467 0.4641 0.0556 0.023 Uiso 1 1 calc R
N4 N 0.96401(19) 0.71284(16) 0.11054(13) 0.0164(4) Uani 1 1 d .
H4B H 1.0303 0.7340 0.0587 0.020 Uiso 1 1 calc R
N5 N 1.03773(18) 0.36412(15) 0.57055(13) 0.0121(4) Uani 1 1 d .
N6 N 0.47619(18) 0.13198(15) 0.42255(13) 0.0121(4) Uani 1 1 d .
N7 N 0.8058(2) 0.27490(17) 0.09002(14) 0.0184(4) Uani 1 1 d .
N8 N 0.09464(19) 0.09746(17) 0.08778(14) 0.0175(4) Uani 1 1 d .
N9 N 0.5756(3) 0.5486(2) 0.08183(16) 0.0419(8) Uani 1 1 d .
N10 N 0.30545(19) 0.80144(17) 0.09682(13) 0.0173(4) Uani 1 1 d .
C1 C 0.6090(2) -0.10661(19) 0.87188(16) 0.0151(5) Uani 1 1 d .
H1A H 0.5873 -0.0627 0.9097 0.018 Uiso 1 1 calc R
C2 C 0.7096(2) -0.07637(18) 0.78867(15) 0.0122(4) Uani 1 1 d .
H2A H 0.7573 -0.0112 0.7683 0.015 Uiso 1 1 calc R
C3 C 0.7405(2) -0.14262(17) 0.73477(15) 0.0101(4) Uani 1 1 d .
C4 C 0.6675(2) -0.23607(19) 0.76468(16) 0.0155(5) Uani 1 1 d .
H4A H 0.6863 -0.2812 0.7280 0.019 Uiso 1 1 calc R
C5 C 0.5675(2) -0.2627(2) 0.84834(17) 0.0189(5) Uani 1 1 d .
H5A H 0.5170 -0.3265 0.8698 0.023 Uiso 1 1 calc R
C6 C 0.8544(2) -0.11314(17) 0.64405(15) 0.0097(4) Uani 1 1 d .
C7 C 0.3931(2) 0.1700(2) 0.86796(16) 0.0170(5) Uani 1 1 d .
H7A H 0.3786 0.2109 0.9080 0.020 Uiso 1 1 calc R
C8 C 0.4926(2) 0.19882(19) 0.78425(16) 0.0144(5) Uani 1 1 d .
H8A H 0.5485 0.2584 0.7668 0.017 Uiso 1 1 calc R
C9 C 0.5101(2) 0.13919(18) 0.72531(15) 0.0104(4) Uani 1 1 d .
C10 C 0.4266(2) 0.05287(19) 0.75205(16) 0.0154(5) Uani 1 1 d .
H10A H 0.4353 0.0133 0.7116 0.019 Uiso 1 1 calc R
C11 C 0.3311(2) 0.0253(2) 0.83786(17) 0.0179(5) Uani 1 1 d .
H11A H 0.2754 -0.0353 0.8581 0.022 Uiso 1 1 calc R
C12 C 0.6217(2) 0.16553(17) 0.63469(15) 0.0093(4) Uani 1 1 d .
C13 C 1.1719(3) 0.4921(2) 0.17148(18) 0.0245(6) Uani 1 1 d .
H13A H 1.2280 0.5511 0.1556 0.029 Uiso 1 1 calc R
C14 C 1.0775(2) 0.4577(2) 0.25769(17) 0.0196(5) Uani 1 1 d .
H14A H 1.0707 0.4897 0.3033 0.024 Uiso 1 1 calc R
C15 C 0.9925(2) 0.37540(18) 0.27671(15) 0.0110(4) Uani 1 1 d .
C16 C 1.0069(2) 0.3267(2) 0.21055(17) 0.0180(5) Uani 1 1 d .
H16A H 0.9484 0.2711 0.2225 0.022 Uiso 1 1 calc R
C17 C 1.1071(2) 0.3603(2) 0.12768(17) 0.0205(5) Uani 1 1 d .
H17A H 1.1212 0.3254 0.0831 0.025 Uiso 1 1 calc R
C18 C 0.8803(2) 0.34252(17) 0.36674(15) 0.0090(4) Uani 1 1 d .
C19 C 0.9336(2) 0.7714(2) 0.16689(16) 0.0161(5) Uani 1 1 d .
H19A H 0.9825 0.8349 0.1504 0.019 Uiso 1 1 calc R
C20 C 0.8309(2) 0.73900(19) 0.24908(16) 0.0138(5) Uani 1 1 d .
H20A H 0.8095 0.7791 0.2902 0.017 Uiso 1 1 calc R
C21 C 0.7589(2) 0.64684(18) 0.27099(15) 0.0112(4) Uani 1 1 d .
C22 C 0.7929(2) 0.58819(19) 0.21030(15) 0.0139(5) Uani 1 1 d .
H22A H 0.7449 0.5252 0.2242 0.017 Uiso 1 1 calc R
C23 C 0.8972(2) 0.62322(19) 0.13004(16) 0.0171(5) Uani 1 1 d .
H23A H 0.9221 0.5839 0.0883 0.021 Uiso 1 1 calc R
C24 C 0.6437(2) 0.61028(18) 0.35988(15) 0.0100(4) Uani 1 1 d .
O1W O 1.22076(17) -0.04294(14) 0.70732(12) 0.0208(4) Uani 1 1 d .
H1W1 H 0.2341 0.6180 0.2987 0.031 Uiso 1 1 d R
H1W2 H 0.3375 0.6014 0.2309 0.031 Uiso 1 1 d R
O2W O 0.29900(19) 0.58418(16) 0.28683(12) 0.0292(5) Uani 1 1 d .
H2W1 H 1.1587 -0.0826 0.7572 0.044 Uiso 1 1 d R
H2W2 H 1.2686 -0.0961 0.6941 0.044 Uiso 1 1 d R

loop_
_atom_site_aniso_label
_atom_site_aniso_U_11
_atom_site_aniso_U_22
_atom_site_aniso_U_33
_atom_site_aniso_U_23
_atom_site_aniso_U_13
_atom_site_aniso_U_12
Pr1 0.00532(6) 0.00665(6) 0.00690(6) -0.00280(5) -0.00064(5) 0.00004(4)
Pr2 0.00551(6) 0.00670(6) 0.00710(6) -0.00265(5) -0.00061(5) 0.00023(4)
O1 0.0109(8) 0.0092(8) 0.0130(8) -0.0027(6) -0.0002(6) -0.0005(6)
O2 0.0109(8) 0.0130(8) 0.0118(8) -0.0064(6) 0.0000(6) 0.0006(6)
O3 0.0071(8) 0.0150(8) 0.0105(7) -0.0043(6) -0.0013(6) -0.0001(6)
O4 0.0107(8) 0.0090(8) 0.0089(7) -0.0031(6) -0.0026(6) 0.0008(6)
O5 0.0108(8) 0.0078(7) 0.0093(7) -0.0026(6) -0.0026(6) 0.0015(6)
O6 0.0078(8) 0.0146(8) 0.0113(7) -0.0042(6) -0.0018(6) 0.0004(6)
O7 0.0106(8) 0.0158(8) 0.0126(8) -0.0075(7) -0.0002(6) 0.0012(6)
O8 0.0127(8) 0.0094(8) 0.0157(8) -0.0025(6) 0.0001(6) -0.0009(6)
O9 0.0161(8) 0.0126(8) 0.0130(8) -0.0046(6) -0.0060(6) -0.0005(7)
O10 0.0100(8) 0.0115(8) 0.0152(8) -0.0065(6) -0.0038(6) 0.0019(6)
O11 0.0095(8) 0.0124(8) 0.0167(8) -0.0083(6) -0.0048(6) 0.0029(6)
O12 0.0089(8) 0.0127(8) 0.0197(8) -0.0100(7) -0.0016(6) 0.0008(6)
O13 0.0116(8) 0.0138(8) 0.0123(8) -0.0054(6) 0.0004(6) -0.0013(6)
O14 0.0239(10) 0.0156(9) 0.0322(10) -0.0160(8) -0.0051(8) -0.0035(7)
O15 0.0110(8) 0.0147(8) 0.0193(8) -0.0110(7) -0.0041(7) 0.0018(6)
O16 0.0195(9) 0.0206(9) 0.0119(8) -0.0069(7) -0.0066(7) 0.0080(7)
O17 0.0093(8) 0.0164(9) 0.0209(9) 0.0004(7) -0.0038(7) 0.0010(7)
O18 0.0097(8) 0.0140(8) 0.0135(8) -0.0060(6) -0.0008(6) -0.0008(6)
O19 0.0087(8) 0.0136(8) 0.0188(8) -0.0093(7) -0.0006(6) 0.0008(6)
O20 0.0212(9) 0.0190(9) 0.0303(10) -0.0180(8) -0.0027(8) -0.0040(7)
O21 0.0286(10) 0.0256(10) 0.0138(9) -0.0045(8) 0.0078(8) 0.0018(8)
O22 0.0270(10) 0.0246(10) 0.0221(9) -0.0102(8) 0.0102(8) -0.0057(8)
O23 0.0294(11) 0.0219(10) 0.0240(10) -0.0058(8) -0.0006(8) -0.0078(8)
O24 0.0221(10) 0.0311(11) 0.0107(8) -0.0039(7) 0.0016(7) 0.0064(8)
O25 0.0371(12) 0.0211(10) 0.0210(9) -0.0077(8) 0.0040(8) -0.0033(9)
O26 0.0336(11) 0.0204(10) 0.0170(9) -0.0027(8) 0.0030(8) -0.0052(8)
O27 0.085(2) 0.103(2) 0.0180(11) 0.0250(13) 0.0257(12) 0.079(2)
O28 0.0434(15) 0.0290(13) 0.0654(17) -0.0077(12) 0.0335(13) -0.0073(11)
O29 0.0455(14) 0.0526(16) 0.0453(14) -0.0334(13) -0.0179(11) 0.0136(12)
O30 0.0198(9) 0.0299(11) 0.0147(8) -0.0064(8) 0.0036(7) 0.0052(8)
O31 0.0312(11) 0.0188(10) 0.0275(10) -0.0039(8) 0.0147(9) 0.0028(8)
O32 0.0252(10) 0.0201(10) 0.0248(10) -0.0042(8) -0.0050(8) -0.0032(8)
N1 0.0120(10) 0.0178(11) 0.0117(9) -0.0024(8) 0.0032(8) 0.0003(8)
N2 0.0106(10) 0.0219(11) 0.0090(9) -0.0025(8) 0.0002(7) 0.0020(8)
N3 0.0122(10) 0.0282(12) 0.0118(9) -0.0054(9) 0.0021(8) -0.0022(9)
N4 0.0112(10) 0.0216(11) 0.0102(9) -0.0021(8) 0.0012(8) -0.0014(8)
N5 0.0136(10) 0.0110(10) 0.0125(9) -0.0049(8) -0.0046(8) 0.0012(8)
N6 0.0129(10) 0.0115(10) 0.0113(9) -0.0040(7) -0.0030(8) 0.0000(8)
N7 0.0166(11) 0.0215(11) 0.0122(10) -0.0034(8) -0.0014(8) 0.0022(9)
N8 0.0150(10) 0.0205(11) 0.0121(10) -0.0027(8) -0.0023(8) 0.0056(9)
N9 0.0372(15) 0.0448(17) 0.0131(11) 0.0097(11) 0.0056(10) 0.0245(14)
N10 0.0152(10) 0.0208(11) 0.0116(9) -0.0027(8) -0.0026(8) 0.0041(9)
C1 0.0151(12) 0.0171(12) 0.0128(11) -0.0067(9) -0.0032(9) 0.0035(10)
C2 0.0108(11) 0.0125(11) 0.0115(10) -0.0034(9) -0.0021(9) -0.0006(9)
C3 0.0087(10) 0.0105(11) 0.0089(10) -0.0011(8) -0.0026(8) 0.0021(8)
C4 0.0136(12) 0.0135(12) 0.0161(11) -0.0057(9) 0.0000(9) -0.0006(9)
C5 0.0153(12) 0.0148(12) 0.0207(12) -0.0040(10) -0.0004(10) -0.0033(10)
C6 0.0079(10) 0.0111(11) 0.0091(10) -0.0016(8) -0.0035(8) 0.0017(9)
C7 0.0150(12) 0.0238(13) 0.0141(11) -0.0095(10) -0.0044(9) 0.0025(10)
C8 0.0114(11) 0.0182(12) 0.0143(11) -0.0071(9) -0.0030(9) -0.0013(9)
C9 0.0079(10) 0.0129(11) 0.0095(10) -0.0025(8) -0.0036(8) 0.0034(9)
C10 0.0133(11) 0.0157(12) 0.0163(11) -0.0078(9) -0.0010(9) -0.0013(9)
C11 0.0152(12) 0.0160(12) 0.0189(12) -0.0050(10) -0.0012(10) -0.0036(10)
C12 0.0105(11) 0.0046(10) 0.0105(10) -0.0025(8) -0.0008(8) 0.0005(8)
C13 0.0173(13) 0.0299(15) 0.0208(13) -0.0081(11) 0.0014(10) -0.0094(11)
C14 0.0152(12) 0.0250(14) 0.0181(12) -0.0106(10) -0.0005(10) -0.0060(10)
C15 0.0065(10) 0.0143(11) 0.0106(10) -0.0027(9) -0.0029(8) 0.0030(9)
C16 0.0159(12) 0.0223(13) 0.0153(11) -0.0087(10) -0.0018(10) -0.0018(10)
C17 0.0184(13) 0.0270(14) 0.0145(12) -0.0091(10) -0.0014(10) -0.0001(11)
C18 0.0087(11) 0.0062(10) 0.0107(10) -0.0031(8) -0.0014(8) 0.0018(8)
C19 0.0127(11) 0.0184(12) 0.0152(11) -0.0037(10) -0.0035(9) -0.0026(10)
C20 0.0134(11) 0.0159(12) 0.0126(11) -0.0057(9) -0.0043(9) 0.0005(9)
C21 0.0094(11) 0.0131(11) 0.0096(10) -0.0022(9) -0.0029(9) 0.0013(9)
C22 0.0141(12) 0.0135(11) 0.0121(11) -0.0038(9) -0.0023(9) 0.0001(9)
C23 0.0184(12) 0.0179(12) 0.0133(11) -0.0067(9) -0.0019(10) 0.0013(10)
C24 0.0078(10) 0.0108(11) 0.0097(10) -0.0019(8) -0.0028(8) 0.0032(9)
O1W 0.0183(9) 0.0231(10) 0.0194(9) -0.0053(7) -0.0065(7) 0.0026(7)
O2W 0.0351(11) 0.0299(11) 0.0164(9) -0.0066(8) -0.0045(8) 0.0150(9)

loop_
_atom_type_symbol
_atom_type_description
_atom_type_scat_dispersion_real
_atom_type_scat_dispersion_imag
_atom_type_scat_source
C C 0.0033 0.0016 'International Tables Vol C Tables 4.2.6.8 and 6.1.1.4'
H H 0.0000 0.0000 'International Tables Vol C Tables 4.2.6.8 and 6.1.1.4'
N N 0.0061 0.0033 'International Tables Vol C Tables 4.2.6.8 and 6.1.1.4'
O O 0.0106 0.0060 'International Tables Vol C Tables 4.2.6.8 and 6.1.1.4'
Pr Pr -0.2180 2.8214 'International Tables Vol C Tables 4.2.6.8 and 6.1.1.4'

loop_
_geom_angle_atom_site_label_1
_geom_angle_atom_site_label_2
_geom_angle_atom_site_label_3
_geom_angle
_geom_angle_site_symmetry_1
_geom_angle_site_symmetry_3
O1 Pr1 O5 141.63(5) . .
O1 Pr1 O3 82.56(5) . .
O5 Pr1 O3 81.35(5) . .
O1 Pr1 O2 101.01(5) . 2_756
O5 Pr1 O2 76.04(5) . 2_756
O3 Pr1 O2 147.45(5) . 2_756
O1 Pr1 O11 72.22(5) . .
O5 Pr1 O11 70.00(5) . .
O3 Pr1 O11 74.67(5) . .
O2 Pr1 O11 75.73(5) 2_756 .
O1 Pr1 O10 72.97(5) . .
O5 Pr1 O10 135.04(5) . .
O3 Pr1 O10 141.94(5) . .
O2 Pr1 O10 67.63(5) 2_756 .
O11 Pr1 O10 122.30(5) . .
O1 Pr1 O9 74.75(5) . .
O5 Pr1 O9 132.79(5) . .
O3 Pr1 O9 74.93(5) . .
O2 Pr1 O9 137.45(5) 2_756 .
O11 Pr1 O9 137.31(5) . .
O10 Pr1 O9 70.82(5) . .
O1 Pr1 O12 142.29(5) . .
O5 Pr1 O12 75.13(5) . .
O3 Pr1 O12 119.92(5) . .
O2 Pr1 O12 76.43(5) 2_756 .
O11 Pr1 O12 139.50(5) . .
O10 Pr1 O12 71.41(5) . .
O9 Pr1 O12 82.25(5) . .
O1 Pr1 O13 136.92(5) . .
O5 Pr1 O13 67.69(5) . .
O3 Pr1 O13 70.77(5) . .
O2 Pr1 O13 119.77(5) 2_756 .
O11 Pr1 O13 128.22(5) . .
O10 Pr1 O13 108.62(5) . .
O9 Pr1 O13 66.13(5) . .
O12 Pr1 O13 49.19(5) . .
O8 Pr2 O6 83.10(5) . .
O8 Pr2 O7 96.83(5) . 2_666
O6 Pr2 O7 147.09(5) . 2_666
O8 Pr2 O4 141.08(5) . .
O6 Pr2 O4 82.90(5) . .
O7 Pr2 O4 76.67(5) 2_666 .
O8 Pr2 O15 71.91(5) . .
O6 Pr2 O15 73.40(5) . .
O7 Pr2 O15 75.34(5) 2_666 .
O4 Pr2 O15 69.32(5) . .
O8 Pr2 O16 77.66(5) . .
O6 Pr2 O16 72.49(5) . .
O7 Pr2 O16 139.87(5) 2_666 .
O4 Pr2 O16 131.09(5) . .
O15 Pr2 O16 136.33(5) . .
O8 Pr2 O17 70.24(5) . .
O6 Pr2 O17 138.75(5) . .
O7 Pr2 O17 69.35(5) 2_666 .
O4 Pr2 O17 136.99(5) . .
O15 Pr2 O17 123.50(5) . .
O16 Pr2 O17 71.47(5) . .
O8 Pr2 O19 140.07(5) . .
O6 Pr2 O19 120.31(5) . .
O7 Pr2 O19 80.15(5) 2_666 .
O4 Pr2 O19 77.43(5) . .
O15 Pr2 O19 142.26(5) . .
O16 Pr2 O19 79.67(5) . .
O17 Pr2 O19 71.56(5) . .
O8 Pr2 O18 139.92(5) . .
O6 Pr2 O18 71.46(5) . .
O7 Pr2 O18 121.36(5) 2_666 .
O4 Pr2 O18 66.76(5) . .
O15 Pr2 O18 125.97(5) . .
O16 Pr2 O18 65.55(5) . .
O17 Pr2 O18 109.99(5) . .
O19 Pr2 O18 48.94(5) . .
C6 O1 Pr1 160.58(15) . .
C6 O2 Pr1 128.89(14) . 2_756
C12 O3 Pr1 139.44(14) . .
C12 O4 Pr2 135.56(13) . .
C18 O5 Pr1 132.60(13) . .
C18 O6 Pr2 140.64(14) . .
C24 O7 Pr2 135.71(15) . 2_666
C24 O8 Pr2 151.77(15) . .
Pr1 O9 H9A 109.4 . .
Pr1 O9 H9B 109.4 . .
H9A O9 H9B 109.5 . .
Pr1 O10 H10B 109.4 . .
Pr1 O10 H10C 109.4 . .
H10B O10 H10C 109.5 . .
Pr1 O11 H11B 109.4 . .
Pr1 O11 H11D 109.4 . .
H11B O11 H11D 109.5 . .
N5 O12 Pr1 98.30(12) . .
N5 O13 Pr1 96.20(12) . .
Pr2 O15 H15A 109.4 . .
Pr2 O15 H15B 109.4 . .
H15A O15 H15B 109.5 . .
Pr2 O16 H16D 109.4 . .
Pr2 O16 H16C 126.1 . .
H16D O16 H16C 117.2 . .
Pr2 O17 H17C 109.4 . .
Pr2 O17 H17D 137.2 . .
H17C O17 H17D 111.1 . .
N6 O18 Pr2 95.13(12) . .
N6 O19 Pr2 99.74(12) . .
C5 N1 C1 122.5(2) . .
C5 N1 H1B 118.8 . .
C1 N1 H1B 118.8 . .
C7 N2 C11 122.4(2) . .
C7 N2 H2B 118.8 . .
C11 N2 H2B 118.8 . .
C17 N3 C13 122.7(2) . .
C17 N3 H3A 118.7 . .
C13 N3 H3A 118.7 . .
C19 N4 C23 122.6(2) . .
C19 N4 H4B 118.7 . .
C23 N4 H4B 118.7 . .
O14 N5 O13 122.62(19) . .
O14 N5 O12 121.11(19) . .
O13 N5 O12 116.27(18) . .
O20 N6 O18 122.61(19) . .
O20 N6 O19 121.22(19) . .
O18 N6 O19 116.17(18) . .
O23 N7 O21 122.4(2) . .
O23 N7 O22 119.6(2) . .
O21 N7 O22 118.0(2) . .
O25 N8 O26 119.5(2) . .
O25 N8 O24 120.4(2) . .
O26 N8 O24 120.0(2) . .
O29 N9 O28 119.0(2) . .
O29 N9 O27 122.7(3) . .
O28 N9 O27 118.2(3) . .
O32 N10 O30 122.8(2) . .
O32 N10 O31 119.6(2) . .
O30 N10 O31 117.6(2) . .
N1 C1 C2 119.9(2) . .
N1 C1 H1A 120.1 . .
C2 C1 H1A 120.1 . .
C1 C2 C3 119.1(2) . .
C1 C2 H2A 120.4 . .
C3 C2 H2A 120.4 . .
C4 C3 C2 119.5(2) . .
C4 C3 C6 120.2(2) . .
C2 C3 C6 120.3(2) . .
C5 C4 C3 119.2(2) . .
C5 C4 H4A 120.4 . .
C3 C4 H4A 120.4 . .
N1 C5 C4 119.9(2) . .
N1 C5 H5A 120.1 . .
C4 C5 H5A 120.1 . .
O2 C6 O1 126.1(2) . .
O2 C6 C3 116.64(19) . .
O1 C6 C3 117.21(19) . .
N2 C7 C8 120.0(2) . .
N2 C7 H7A 120.0 . .
C8 C7 H7A 120.0 . .
C7 C8 C9 119.0(2) . .
C7 C8 H8A 120.5 . .
C9 C8 H8A 120.5 . .
C10 C9 C8 119.5(2) . .
C10 C9 C12 120.0(2) . .
C8 C9 C12 120.5(2) . .
C11 C10 C9 119.2(2) . .
C11 C10 H10A 120.4 . .
C9 C10 H10A 120.4 . .
N2 C11 C10 119.8(2) . .
N2 C11 H11A 120.1 . .
C10 C11 H11A 120.1 . .
O3 C12 O4 126.8(2) . .
O3 C12 C9 115.45(19) . .
O4 C12 C9 117.70(19) . .
N3 C13 C14 119.8(2) . .
N3 C13 H13A 120.1 . .
C14 C13 H13A 120.1 . .
C13 C14 C15 118.7(2) . .
C13 C14 H14A 120.7 . .
C15 C14 H14A 120.7 . .
C14 C15 C16 119.9(2) . .
C14 C15 C18 120.2(2) . .
C16 C15 C18 119.8(2) . .
C17 C16 C15 118.9(2) . .
C17 C16 H16A 120.5 . .
C15 C16 H16A 120.5 . .
N3 C17 C16 119.8(2) . .
N3 C17 H17A 120.1 . .
C16 C17 H17A 120.1 . .
O6 C18 O5 126.5(2) . .
O6 C18 C15 115.35(19) . .
O5 C18 C15 118.10(19) . .
N4 C19 C20 119.7(2) . .
N4 C19 H19A 120.2 . .
C20 C19 H19A 120.2 . .
C19 C20 C21 119.2(2) . .
C19 C20 H20A 120.4 . .
C21 C20 H20A 120.4 . .
C20 C21 C22 119.5(2) . .
C20 C21 C24 120.5(2) . .
C22 C21 C24 120.0(2) . .
C23 C22 C21 118.9(2) . .
C23 C22 H22A 120.6 . .
C21 C22 H22A 120.6 . .
N4 C23 C22 120.1(2) . .
N4 C23 H23A 119.9 . .
C22 C23 H23A 119.9 . .
O8 C24 O7 126.3(2) . .
O8 C24 C21 117.16(19) . .
O7 C24 C21 116.5(2) . .
H2W1 O1W H2W2 97.7 . .
H1W1 O2W H1W2 111.7 . .

loop_
_geom_bond_atom_site_label_1
_geom_bond_atom_site_label_2
_geom_bond_distance
_geom_bond_site_symmetry_2
Pr1 O1 2.4079(15) .
Pr1 O5 2.4616(15) .
Pr1 O3 2.4622(15) .
Pr1 O2 2.4761(15) 2_756
Pr1 O11 2.5020(15) .
Pr1 O10 2.5350(15) .
Pr1 O9 2.5407(15) .
Pr1 O12 2.5721(16) .
Pr1 O13 2.6248(16) .
Pr2 O8 2.4154(16) .
Pr2 O6 2.4282(15) .
Pr2 O7 2.4445(15) 2_666
Pr2 O4 2.4745(15) .
Pr2 O15 2.5152(16) .
Pr2 O16 2.5170(16) .
Pr2 O17 2.5389(16) .
Pr2 O19 2.5597(16) .
Pr2 O18 2.6640(16) .
O1 C6 1.254(3) .
O2 C6 1.251(3) .
O2 Pr1 2.4761(15) 2_756
O3 C12 1.254(3) .
O4 C12 1.259(3) .
O5 C18 1.259(3) .
O6 C18 1.253(3) .
O7 C24 1.254(3) .
O7 Pr2 2.4445(15) 2_666
O8 C24 1.252(3) .
O9 H9A 0.8500 .
O9 H9B 0.8500 .
O10 H10B 0.9801 .
O10 H10C 0.9801 .
O11 H11B 0.9800 .
O11 H11D 0.9801 .
O12 N5 1.282(2) .
O13 N5 1.266(2) .
O14 N5 1.221(3) .
O15 H15A 0.9800 .
O15 H15B 0.9798 .
O16 H16D 0.9801 .
O16 H16C 0.9164 .
O17 H17C 0.9800 .
O17 H17D 0.8937 .
O18 N6 1.268(2) .
O19 N6 1.283(2) .
O20 N6 1.221(3) .
O21 N7 1.247(3) .
O22 N7 1.275(3) .
O23 N7 1.238(3) .
O24 N8 1.263(3) .
O25 N8 1.246(3) .
O26 N8 1.245(3) .
O27 N9 1.252(3) .
O28 N9 1.236(4) .
O29 N9 1.225(4) .
O30 N10 1.248(3) .
O31 N10 1.266(3) .
O32 N10 1.242(3) .
N1 C5 1.340(3) .
N1 C1 1.341(3) .
N1 H1B 0.8800 .
N2 C7 1.339(3) .
N2 C11 1.345(3) .
N2 H2B 0.8800 .
N3 C17 1.334(3) .
N3 C13 1.342(3) .
N3 H3A 0.8800 .
N4 C19 1.341(3) .
N4 C23 1.343(3) .
N4 H4B 0.8800 .
C1 C2 1.377(3) .
C1 H1A 0.9500 .
C2 C3 1.394(3) .
C2 H2A 0.9500 .
C3 C4 1.388(3) .
C3 C6 1.526(3) .
C4 C5 1.378(3) .
C4 H4A 0.9500 .
C5 H5A 0.9500 .
C7 C8 1.375(3) .
C7 H7A 0.9500 .
C8 C9 1.397(3) .
C8 H8A 0.9500 .
C9 C10 1.388(3) .
C9 C12 1.513(3) .
C10 C11 1.376(3) .
C10 H10A 0.9500 .
C11 H11A 0.9500 .
C13 C14 1.376(3) .
C13 H13A 0.9500 .
C14 C15 1.388(3) .
C14 H14A 0.9500 .
C15 C16 1.390(3) .
C15 C18 1.510(3) .
C16 C17 1.373(3) .
C16 H16A 0.9500 .
C17 H17A 0.9500 .
C19 C20 1.381(3) .
C19 H19A 0.9500 .
C20 C21 1.393(3) .
C20 H20A 0.9500 .
C21 C22 1.397(3) .
C21 C24 1.519(3) .
C22 C23 1.375(3) .
C22 H22A 0.9500 .
C23 H23A 0.9500 .
O1W H2W1 0.8893 .
O1W H2W2 0.9040 .
O2W H1W1 0.8317 .
O2W H1W2 0.8134 .

loop_
_geom_torsion_atom_site_label_1
_geom_torsion_atom_site_label_2
_geom_torsion_atom_site_label_3
_geom_torsion_atom_site_label_4
_geom_torsion
_geom_torsion_site_symmetry_1
O5 Pr1 O1 C6 -21.5(5) .
O3 Pr1 O1 C6 44.3(4) .
O2 Pr1 O1 C6 -102.9(4) 2_756
O11 Pr1 O1 C6 -31.9(4) .
O10 Pr1 O1 C6 -165.2(4) .
O9 Pr1 O1 C6 120.7(4) .
O12 Pr1 O1 C6 175.1(4) .
O13 Pr1 O1 C6 95.5(4) .
O1 Pr1 O3 C12 -87.2(2) .
O5 Pr1 O3 C12 57.9(2) .
O2 Pr1 O3 C12 11.6(3) 2_756
O11 Pr1 O3 C12 -13.6(2) .
O10 Pr1 O3 C12 -136.9(2) .
O9 Pr1 O3 C12 -163.3(2) .
O12 Pr1 O3 C12 125.1(2) .
O13 Pr1 O3 C12 127.2(2) .
O8 Pr2 O4 C12 28.1(2) .
O6 Pr2 O4 C12 97.8(2) .
O7 Pr2 O4 C12 -56.18(19) 2_666
O15 Pr2 O4 C12 22.95(19) .
O16 Pr2 O4 C12 157.11(18) .
O17 Pr2 O4 C12 -94.4(2) .
O19 Pr2 O4 C12 -138.9(2) .
O18 Pr2 O4 C12 170.7(2) .
O1 Pr1 O5 C18 -37.6(2) .
O3 Pr1 O5 C18 -103.84(19) .
O2 Pr1 O5 C18 52.56(18) 2_756
O11 Pr1 O5 C18 -27.09(18) .
O10 Pr1 O5 C18 89.04(19) .
O9 Pr1 O5 C18 -163.90(17) .
O12 Pr1 O5 C18 131.94(19) .
O13 Pr1 O5 C18 -176.5(2) .
O8 Pr2 O6 C18 87.8(2) .
O7 Pr2 O6 C18 -4.1(3) 2_666
O4 Pr2 O6 C18 -55.8(2) .
O15 Pr2 O6 C18 14.7(2) .
O16 Pr2 O6 C18 167.0(2) .
O17 Pr2 O6 C18 136.9(2) .
O19 Pr2 O6 C18 -126.7(2) .
O18 Pr2 O6 C18 -123.6(2) .
O6 Pr2 O8 C24 -52.7(3) .
O7 Pr2 O8 C24 94.2(3) 2_666
O4 Pr2 O8 C24 17.0(3) .
O15 Pr2 O8 C24 22.1(3) .
O16 Pr2 O8 C24 -126.2(3) .
O17 Pr2 O8 C24 159.3(3) .
O19 Pr2 O8 C24 177.0(3) .
O18 Pr2 O8 C24 -102.8(3) .
O1 Pr1 O12 N5 -118.56(13) .
O5 Pr1 O12 N5 72.04(12) .
O3 Pr1 O12 N5 1.44(14) .
O2 Pr1 O12 N5 150.93(13) 2_756
O11 Pr1 O12 N5 103.22(13) .
O10 Pr1 O12 N5 -138.46(13) .
O9 Pr1 O12 N5 -66.16(12) .
O13 Pr1 O12 N5 -1.11(11) .
O1 Pr1 O13 N5 128.50(12) .
O5 Pr1 O13 N5 -88.19(12) .
O3 Pr1 O13 N5 -176.53(13) .
O2 Pr1 O13 N5 -30.55(14) 2_756
O11 Pr1 O13 N5 -125.66(12) .
O10 Pr1 O13 N5 43.79(13) .
O9 Pr1 O13 N5 101.90(13) .
O12 Pr1 O13 N5 1.12(11) .
O8 Pr2 O18 N6 -121.96(12) .
O6 Pr2 O18 N6 -175.43(13) .
O7 Pr2 O18 N6 38.20(13) 2_666
O4 Pr2 O18 N6 94.45(12) .
O15 Pr2 O18 N6 132.58(11) .
O16 Pr2 O18 N6 -96.75(12) .
O17 Pr2 O18 N6 -39.22(13) .
O19 Pr2 O18 N6 1.01(11) .
O8 Pr2 O19 N6 121.70(12) .
O6 Pr2 O19 N6 2.91(14) .
O7 Pr2 O19 N6 -149.41(13) 2_666
O4 Pr2 O19 N6 -71.01(12) .
O15 Pr2 O19 N6 -99.48(13) .
O16 Pr2 O19 N6 65.47(12) .
O17 Pr2 O19 N6 139.22(13) .
O18 Pr2 O19 N6 -1.00(11) .
Pr1 O13 N5 O14 178.28(19) .
Pr1 O13 N5 O12 -1.90(19) .
Pr1 O12 N5 O14 -178.23(18) .
Pr1 O12 N5 O13 1.95(19) .
Pr2 O18 N6 O20 177.89(19) .
Pr2 O18 N6 O19 -1.68(18) .
Pr2 O19 N6 O20 -177.80(18) .
Pr2 O19 N6 O18 1.77(19) .
C5 N1 C1 C2 -0.6(4) .
N1 C1 C2 C3 -0.7(3) .
C1 C2 C3 C4 1.7(3) .
C1 C2 C3 C6 -177.8(2) .
C2 C3 C4 C5 -1.5(3) .
C6 C3 C4 C5 178.0(2) .
C1 N1 C5 C4 0.8(4) .
C3 C4 C5 N1 0.2(4) .
Pr1 O2 C6 O1 -7.6(3) 2_756
Pr1 O2 C6 C3 173.27(13) 2_756
Pr1 O1 C6 O2 104.6(4) .
Pr1 O1 C6 C3 -76.3(5) .
C4 C3 C6 O2 -6.3(3) .
C2 C3 C6 O2 173.1(2) .
C4 C3 C6 O1 174.5(2) .
C2 C3 C6 O1 -6.1(3) .
C11 N2 C7 C8 -1.8(4) .
N2 C7 C8 C9 1.7(4) .
C7 C8 C9 C10 0.4(3) .
C7 C8 C9 C12 -177.3(2) .
C8 C9 C10 C11 -2.5(4) .
C12 C9 C10 C11 175.2(2) .
C7 N2 C11 C10 -0.4(4) .
C9 C10 C11 N2 2.5(4) .
Pr1 O3 C12 O4 -13.6(4) .
Pr1 O3 C12 C9 164.46(15) .
Pr2 O4 C12 O3 -93.6(3) .
Pr2 O4 C12 C9 88.5(2) .
C10 C9 C12 O3 -121.9(2) .
C8 C9 C12 O3 55.8(3) .
C10 C9 C12 O4 56.4(3) .
C8 C9 C12 O4 -125.9(2) .
C17 N3 C13 C14 1.5(4) .
N3 C13 C14 C15 -3.8(4) .
C13 C14 C15 C16 2.5(4) .
C13 C14 C15 C18 -174.1(2) .
C14 C15 C16 C17 1.1(4) .
C18 C15 C16 C17 177.7(2) .
C13 N3 C17 C16 2.3(4) .
C15 C16 C17 N3 -3.5(4) .
Pr2 O6 C18 O5 16.4(4) .
Pr2 O6 C18 C15 -161.69(15) .
Pr1 O5 C18 O6 93.6(3) .
Pr1 O5 C18 C15 -88.4(2) .
C14 C15 C18 O6 128.0(2) .
C16 C15 C18 O6 -48.7(3) .
C14 C15 C18 O5 -50.2(3) .
C16 C15 C18 O5 133.1(2) .
C23 N4 C19 C20 0.8(4) .
N4 C19 C20 C21 -1.3(4) .
C19 C20 C21 C22 0.9(3) .
C19 C20 C21 C24 -178.7(2) .
C20 C21 C22 C23 0.0(3) .
C24 C21 C22 C23 179.7(2) .
C19 N4 C23 C22 0.2(4) .
C21 C22 C23 N4 -0.6(4) .
Pr2 O8 C24 O7 -91.3(4) .
Pr2 O8 C24 C21 89.8(3) .
Pr2 O7 C24 O8 1.3(4) 2_666
Pr2 O7 C24 C21 -179.85(14) 2_666
C20 C21 C24 O8 -178.7(2) .
C22 C21 C24 O8 1.6(3) .
C20 C21 C24 O7 2.3(3) .
C22 C21 C24 O7 -177.4(2) .
